data_2205787
loop_
_publ_author_name
'Jing Xiong'
'Wei-Dong Wang'
'Hong-Ping Xiao'
'Mao-Lin Hu'

_publ_section_title
;(\m-Formato-\k^2^<i>O</i>:<i>O</i>')aquachloro(1,10-phenanthroline-\k^2^<i>N</i>,<i>N</i>')manganese(II)
 monohydrate
;
_journal_issue 5
_journal_name_full 'Acta Crystallographica Section E'
_journal_page_first m901
_journal_page_last m903
_journal_paper_doi 10.1107/S1600536805011311
_journal_volume 61
_journal_year 2005
_chemical_formula_iupac '[Mn Cl (C H O2) (C12 N2 H8) (H2 O)] , H2 O'
_chemical_formula_moiety 'C13 H11 Cl Mn N2 O3 , H2 O'
_chemical_formula_sum 'C13 H13 Cl Mn N2 O4'
_chemical_formula_weight 351.64
_chemical_name_systematic
;
(\m-Formato-\k^2^O:O')aquachloro(1,10-phenanthroline-\k^2^N,N')manganese(II)
monohydrate
;
_space_group_IT_number 33
_symmetry_cell_setting orthorhombic
_symmetry_space_group_name_Hall 'P 2c -2n'
_symmetry_space_group_name_H-M 'P n a 21'
_atom_sites_solution_hydrogens geom
_atom_sites_solution_primary direct
_atom_sites_solution_secondary difmap
_audit_creation_method SHELXL97
_cell_angle_alpha 90.00
_cell_angle_beta 90.00
_cell_angle_gamma 90.00
_cell_formula_units_Z 4
_cell_length_a 19.2667(17)
_cell_length_b 11.1275(10)
_cell_length_c 6.6484(6)
_cell_measurement_reflns_used 1721
_cell_measurement_temperature 298(2)
_cell_measurement_theta_max 24.12
_cell_measurement_theta_min 2.74
_cell_volume 1425.4(2)
_computing_cell_refinement 'SAINT (Bruker, 2002)'
_computing_data_collection 'SMART (Bruker, 2002)'
_computing_data_reduction SAINT
_computing_molecular_graphics 'SHELXTL (Bruker, 2002)'
_computing_publication_material SHELXL97
_computing_structure_refinement 'SHELXL97 (Sheldrick, 1997)'
_computing_structure_solution 'SHELXS97 (Sheldrick, 1997)'
_diffrn_ambient_temperature 298(2)
_diffrn_measured_fraction_theta_full 0.994
_diffrn_measured_fraction_theta_max 0.994
_diffrn_measurement_device_type 'Bruker APEX area-detector diffractometer'
_diffrn_measurement_method '\f and \w'
_diffrn_radiation_monochromator graphite
_diffrn_radiation_source 'fine-focus sealed tube'
_diffrn_radiation_type MoK\a
_diffrn_radiation_wavelength 0.71073
_diffrn_reflns_av_R_equivalents 0.0373
_diffrn_reflns_av_sigmaI/netI 0.0476
_diffrn_reflns_limit_h_max 23
_diffrn_reflns_limit_h_min -23
_diffrn_reflns_limit_k_max 8
_diffrn_reflns_limit_k_min -13
_diffrn_reflns_limit_l_max 7
_diffrn_reflns_limit_l_min -7
_diffrn_reflns_number 7289
_diffrn_reflns_theta_full 25.27
_diffrn_reflns_theta_max 25.27
_diffrn_reflns_theta_min 2.11
_diffrn_standards_number 0
_exptl_absorpt_coefficient_mu 1.129
_exptl_absorpt_correction_T_max 0.8954
_exptl_absorpt_correction_T_min 0.7427
_exptl_absorpt_correction_type multi-scan
_exptl_absorpt_process_details '(SADABS; Bruker, 2002)'
_exptl_crystal_colour pink
_exptl_crystal_density_diffrn 1.639
_exptl_crystal_density_method 'not measured'
_exptl_crystal_description block
_exptl_crystal_F_000 716
_exptl_crystal_size_max 0.28
_exptl_crystal_size_mid 0.16
_exptl_crystal_size_min 0.10
_refine_diff_density_max 0.289
_refine_diff_density_min -0.235
_refine_ls_abs_structure_details 'Flack (1983), with 1142 Friedel pairs'
_refine_ls_abs_structure_Flack 0.26(3)
_refine_ls_extinction_method none
_refine_ls_goodness_of_fit_ref 1.104
_refine_ls_hydrogen_treatment mixed
_refine_ls_matrix_type full
_refine_ls_number_parameters 202
_refine_ls_number_reflns 2546
_refine_ls_number_restraints 7
_refine_ls_restrained_S_all 1.103
_refine_ls_R_factor_all 0.0501
_refine_ls_R_factor_gt 0.0457
_refine_ls_shift/su_max 0.000
_refine_ls_shift/su_mean 0.000
_refine_ls_structure_factor_coef Fsqd
_refine_ls_weighting_details 'calc w = 1/[\s^2^(Fo^2^)+(0.0251P)^2^+1.2405P] where P=(Fo^2^+2Fc^2^)/3'
_refine_ls_weighting_scheme calc
_refine_ls_wR_factor_gt 0.0894
_refine_ls_wR_factor_ref 0.0913
_reflns_number_gt 2362
_reflns_number_total 2546
_reflns_threshold_expression I>2\s(I)
_cod_data_source_file om6236.cif
_cod_data_source_block I
_cod_depositor_comments
;
The following automatic conversions were performed:
'_symmetry_cell_setting' value 'Orthorhombic' changed to 'orthorhombic'
according to '/home/saulius/struct/CIF-dictionaries/cif_core.dic'
dictionary named 'cif_core.dic' version 2.4.1 from 2010-06-29.

Automatic conversion script
Id: cif_fix_enum 1527 2010-12-29 10:47:43Z saulius 

The following automatic conversions were performed:

'_symmetry_cell_setting' value 'Orthorhombic' changed to
'orthorhombic' according to
/home/saulius/struct/CIF-dictionaries/cif_core.dic dictionary named
'cif_core.dic' version 2.4.1 from 2010-06-29.

Automatic conversion script
Id: cif_fix_values 1715 2011-07-08 13:25:40Z adriana 
;
_cod_database_code 2205787

loop_
_symmetry_equiv_pos_as_xyz
'x, y, z'
'-x, -y, z+1/2'
'x+1/2, -y+1/2, z'
'-x+1/2, y+1/2, z+1/2'

loop_
_atom_site_label
_atom_site_fract_x
_atom_site_fract_y
_atom_site_fract_z
_atom_site_U_iso_or_equiv
_atom_site_adp_type
_atom_site_calc_flag
_atom_site_refinement_flags
_atom_site_occupancy
_atom_site_type_symbol
Mn1 0.42022(3) 0.35684(5) 0.38082(9) 0.02927(17) Uani d . 1 Mn
Cl1 0.43362(7) 0.14881(11) 0.2383(2) 0.0527(4) Uani d . 1 Cl
O1 0.40861(15) 0.5439(3) 0.5082(5) 0.0404(8) Uani d . 1 O
O2 0.49590(15) 0.4399(3) 0.1911(5) 0.0438(9) Uani d . 1 O
O3 0.4884(2) 0.3213(3) 0.6261(6) 0.0604(11) Uani d D 1 O
O4 0.4843(2) 0.8783(3) 0.3350(6) 0.0682(13) Uani d D 1 O
N1 0.33283(17) 0.4169(3) 0.1801(5) 0.0291(8) Uani d . 1 N
N2 0.32096(17) 0.3021(3) 0.5410(6) 0.0318(8) Uani d . 1 N
C1 0.4510(2) 0.5996(4) 0.6111(7) 0.0360(11) Uani d . 1 C
H1 0.4419 0.6808 0.6308 0.043 Uiso calc R 1 H
C2 0.3389(2) 0.4735(4) 0.0080(7) 0.0354(10) Uani d . 1 C
H2 0.3833 0.4857 -0.0432 0.042 Uiso calc R 1 H
C3 0.2829(2) 0.5162(4) -0.1022(9) 0.0444(11) Uani d . 1 C
H3 0.2899 0.5567 -0.2229 0.053 Uiso calc R 1 H
C4 0.2176(3) 0.4978(4) -0.0303(8) 0.0473(13) Uani d . 1 C
H4 0.1793 0.5247 -0.1025 0.057 Uiso calc R 1 H
C5 0.2086(2) 0.4383(4) 0.1522(8) 0.0397(12) Uani d . 1 C
C6 0.1419(2) 0.4161(5) 0.2389(9) 0.0544(15) Uani d . 1 C
H6 0.1022 0.4425 0.1724 0.065 Uiso calc R 1 H
C7 0.1356(2) 0.3578(5) 0.4139(10) 0.0569(17) Uani d . 1 C
H7 0.0914 0.3441 0.4653 0.068 Uiso calc R 1 H
C8 0.1948(2) 0.3157(4) 0.5257(8) 0.0440(12) Uani d . 1 C
C9 0.1914(3) 0.2533(5) 0.7057(9) 0.0554(15) Uani d . 1 C
H9 0.1484 0.2363 0.7625 0.066 Uiso calc R 1 H
C10 0.2498(3) 0.2170(4) 0.7992(8) 0.0529(15) Uani d . 1 C
H10 0.2472 0.1744 0.9194 0.063 Uiso calc R 1 H
C11 0.3145(3) 0.2439(4) 0.7137(7) 0.0435(12) Uani d . 1 C
H11 0.3545 0.2199 0.7811 0.052 Uiso calc R 1 H
C12 0.2620(2) 0.3380(4) 0.4456(7) 0.0328(11) Uani d . 1 C
C13 0.2680(2) 0.3987(4) 0.2551(7) 0.0323(11) Uani d . 1 C
H4A 0.5169(17) 0.874(3) 0.417(6) 0.039 Uiso d D 1 H
H4B 0.4729(19) 0.948(2) 0.311(6) 0.039 Uiso d D 1 H
H3A 0.501(2) 0.2578(18) 0.666(6) 0.039 Uiso d D 1 H
H3B 0.502(2) 0.383(2) 0.678(7) 0.039 Uiso d D 1 H

loop_
_atom_site_aniso_label
_atom_site_aniso_U_11
_atom_site_aniso_U_22
_atom_site_aniso_U_33
_atom_site_aniso_U_12
_atom_site_aniso_U_13
_atom_site_aniso_U_23
Mn1 0.0259(3) 0.0276(3) 0.0343(3) -0.0018(3) 0.0004(3) 0.0031(4)
Cl1 0.0598(8) 0.0322(7) 0.0662(9) -0.0032(6) 0.0248(7) -0.0057(6)
O1 0.0344(17) 0.0351(18) 0.052(2) 0.0006(13) -0.0131(16) -0.0090(16)
O2 0.0329(17) 0.0382(19) 0.060(2) -0.0014(15) 0.0207(16) 0.0108(17)
O3 0.082(3) 0.030(2) 0.070(3) 0.002(2) -0.040(2) 0.0009(19)
O4 0.100(3) 0.046(2) 0.058(3) 0.024(2) -0.028(2) -0.0107(19)
N1 0.033(2) 0.0234(19) 0.031(2) -0.0024(15) -0.0003(16) -0.0083(16)
N2 0.036(2) 0.026(2) 0.034(2) -0.0056(16) 0.0052(17) -0.0041(17)
C1 0.034(3) 0.029(2) 0.045(3) 0.001(2) 0.005(2) -0.004(2)
C2 0.044(3) 0.031(2) 0.032(2) 0.001(2) 0.000(2) -0.004(2)
C3 0.065(3) 0.030(2) 0.039(3) 0.008(2) -0.010(3) -0.003(3)
C4 0.053(3) 0.035(3) 0.053(3) 0.015(2) -0.026(3) -0.017(2)
C5 0.032(2) 0.036(3) 0.050(3) 0.005(2) -0.009(2) -0.019(2)
C6 0.030(3) 0.064(4) 0.069(4) 0.003(2) -0.009(3) -0.027(3)
C7 0.027(2) 0.067(4) 0.077(5) -0.006(2) 0.011(3) -0.028(3)
C8 0.040(3) 0.036(3) 0.055(3) -0.013(2) 0.019(3) -0.017(2)
C9 0.058(3) 0.042(3) 0.066(4) -0.018(3) 0.030(3) -0.018(3)
C10 0.081(4) 0.034(3) 0.043(3) -0.019(3) 0.027(3) -0.006(2)
C11 0.063(3) 0.027(3) 0.040(3) -0.004(2) 0.008(2) -0.005(2)
C12 0.033(2) 0.023(2) 0.042(3) -0.0069(18) 0.0049(19) -0.0142(19)
C13 0.029(2) 0.026(2) 0.042(3) -0.0017(18) -0.002(2) -0.018(2)

loop_
_atom_type_symbol
_atom_type_description
_atom_type_scat_dispersion_real
_atom_type_scat_dispersion_imag
_atom_type_scat_source
C C 0.0033 0.0000 'International Tables Vol C Tables 4.2.6.8 and 6.1.1.4'
H H 0.0000 0.0000 'International Tables Vol C Tables 4.2.6.8 and 6.1.1.4'
Cl Cl 0.1484 0.0000 'International Tables Vol C Tables 4.2.6.8 and 6.1.1.4'
Mn Mn 0.3368 0.0000 'International Tables Vol C Tables 4.2.6.8 and 6.1.1.4'
N N 0.0061 0.0000 'International Tables Vol C Tables 4.2.6.8 and 6.1.1.4'
O O 0.0106 0.0000 'International Tables Vol C Tables 4.2.6.8 and 6.1.1.4'

loop_
_geom_angle_atom_site_label_1
_geom_angle_atom_site_label_2
_geom_angle_atom_site_label_3
_geom_angle_site_symmetry_1
_geom_angle_site_symmetry_3
_geom_angle
_geom_angle_publ_flag
O3 Mn1 O2 . . 96.38(15) yes
O3 Mn1 N1 . . 166.00(15) yes
O2 Mn1 N1 . . 91.84(13) yes
O3 Mn1 O1 . . 86.86(13) yes
O2 Mn1 O1 . . 83.71(12) yes
N1 Mn1 O1 . . 82.79(12) yes
O3 Mn1 N2 . . 96.36(16) yes
O2 Mn1 N2 . . 165.10(13) yes
N1 Mn1 N2 . . 74.19(13) yes
O1 Mn1 N2 . . 89.31(12) yes
O3 Mn1 Cl1 . . 93.10(11) yes
O2 Mn1 Cl1 . . 96.06(9) yes
N1 Mn1 Cl1 . . 97.28(9) yes
O1 Mn1 Cl1 . . 179.76(10) yes
N2 Mn1 Cl1 . . 90.93(9) yes
C1 O1 Mn1 . . 127.3(3) ?
C1 O2 Mn1 2_664 . 131.7(3) ?
Mn1 O3 H3A . . 128(3) ?
Mn1 O3 H3B . . 112(3) ?
H3A O3 H3B . . 120(3) ?
H4A O4 H4B . . 113(3) ?
C2 N1 C13 . . 118.3(4) ?
C2 N1 Mn1 . . 126.4(3) ?
C13 N1 Mn1 . . 115.2(3) ?
C11 N2 C12 . . 117.9(4) ?
C11 N2 Mn1 . . 128.1(3) ?
C12 N2 Mn1 . . 113.9(3) ?
O1 C1 O2 . 2_665 127.6(4) ?
O1 C1 H1 . . 116.2 ?
O2 C1 H1 2_665 . 116.2 ?
N1 C2 C3 . . 123.7(5) ?
N1 C2 H2 . . 118.1 ?
C3 C2 H2 . . 118.1 ?
C4 C3 C2 . . 118.8(5) ?
C4 C3 H3 . . 120.6 ?
C2 C3 H3 . . 120.6 ?
C3 C4 C5 . . 119.5(5) ?
C3 C4 H4 . . 120.3 ?
C5 C4 H4 . . 120.3 ?
C4 C5 C13 . . 118.2(4) ?
C4 C5 C6 . . 123.0(5) ?
C13 C5 C6 . . 118.8(5) ?
C7 C6 C5 . . 121.0(5) ?
C7 C6 H6 . . 119.5 ?
C5 C6 H6 . . 119.5 ?
C6 C7 C8 . . 122.4(5) ?
C6 C7 H7 . . 118.8 ?
C8 C7 H7 . . 118.8 ?
C9 C8 C12 . . 117.0(5) ?
C9 C8 C7 . . 124.9(5) ?
C12 C8 C7 . . 118.1(5) ?
C10 C9 C8 . . 120.6(5) ?
C10 C9 H9 . . 119.7 ?
C8 C9 H9 . . 119.7 ?
C9 C10 C11 . . 119.4(5) ?
C9 C10 H10 . . 120.3 ?
C11 C10 H10 . . 120.3 ?
N2 C11 C10 . . 122.7(5) ?
N2 C11 H11 . . 118.7 ?
C10 C11 H11 . . 118.7 ?
N2 C12 C8 . . 122.3(4) ?
N2 C12 C13 . . 118.7(4) ?
C8 C12 C13 . . 119.0(4) ?
N1 C13 C5 . . 121.5(4) ?
N1 C13 C12 . . 117.7(4) ?
C5 C13 C12 . . 120.8(4) ?

loop_
_geom_bond_atom_site_label_1
_geom_bond_atom_site_label_2
_geom_bond_site_symmetry_2
_geom_bond_distance
_geom_bond_publ_flag
Mn1 O3 . 2.132(3) yes
Mn1 O2 . 2.138(3) yes
Mn1 N1 . 2.250(4) yes
Mn1 O1 . 2.258(3) yes
Mn1 N2 . 2.272(3) yes
Mn1 Cl1 . 2.5146(13) yes
Mn1 Mn1 2_665 5.5364(10) yes
O1 C1 . 1.233(5) ?
O2 C1 2_664 1.234(5) ?
O3 H3A . 0.795(18) ?
O3 H3B . 0.813(18) ?
O4 H4A . 0.836(18) ?
O4 H4B . 0.824(18) ?
N1 C2 . 1.312(6) ?
N1 C13 . 1.361(5) ?
N2 C11 . 1.325(6) ?
N2 C12 . 1.361(6) ?
C1 O2 2_665 1.234(5) ?
C1 H1 . 0.9300 ?
C2 C3 . 1.388(6) ?
C2 H2 . 0.9300 ?
C3 C4 . 1.361(7) ?
C3 H3 . 0.9300 ?
C4 C5 . 1.393(7) ?
C4 H4 . 0.9300 ?
C5 C13 . 1.403(6) ?
C5 C6 . 1.431(7) ?
C6 C7 . 1.338(8) ?
C6 H6 . 0.9300 ?
C7 C8 . 1.440(8) ?
C7 H7 . 0.9300 ?
C8 C9 . 1.385(8) ?
C8 C12 . 1.421(6) ?
C9 C10 . 1.347(7) ?
C9 H9 . 0.9300 ?
C10 C11 . 1.403(7) ?
C10 H10 . 0.9300 ?
C11 H11 . 0.9300 ?
C12 C13 . 1.439(7) ?

loop_
_geom_hbond_atom_site_label_D
_geom_hbond_atom_site_label_H
_geom_hbond_atom_site_label_A
_geom_hbond_site_symmetry_A
_geom_hbond_distance_DH
_geom_hbond_distance_HA
_geom_hbond_distance_DA
_geom_hbond_angle_DHA
_geom_hbond_publ_flag
O3 H3B O2 2_665 0.813(18) 1.98(2) 2.709(5) 150(4) yes
O3 H3A O4 2_665 0.795(18) 1.91(2) 2.672(5) 162(5) yes
O4 H4B Cl1 1_565 0.824(18) 2.406(18) 3.229(4) 177(4) yes
O4 H4A Cl1 2_665 0.836(18) 2.35(3) 3.128(4) 155(4) yes
